data_4089089
loop_
_publ_author_name
'Belyaev, Andrey'
'Dau, Thuy Minh'
'J\"anis, Janne'
'Grachova, Elena V.'
'Tunik, Sergey P.'
'Koshevoy, Igor O.'

_publ_section_title
;
 Low-Nuclearity Alkynyl d10Clusters Supported by Chelating Multidentate
 Phosphines
;
_journal_issue 21
_journal_name_full Organometallics
_journal_page_first 3763
_journal_paper_doi 10.1021/acs.organomet.6b00701
_journal_volume 35
_journal_year 2016
_chemical_formula_moiety 'C78 H57 Cu3 P4, 2(C H2 Cl2)'
_chemical_formula_sum 'C80 H61 Cl4 Cu3 P4'
_chemical_formula_weight 1478.62
_space_group_crystal_system monoclinic
_space_group_IT_number 14
_space_group_name_Hall '-P 2ybc'
_space_group_name_H-M_alt 'P 1 21/c 1'
_atom_sites_solution_hydrogens geom
_audit_creation_method SHELXL-2014/7
_cell_angle_alpha 90
_cell_angle_beta 103.128(2)
_cell_angle_gamma 90
_cell_formula_units_Z 4
_cell_length_a 20.8225(17)
_cell_length_b 15.2006(13)
_cell_length_c 22.2802(18)
_cell_measurement_reflns_used 9121
_cell_measurement_temperature 120(2)
_cell_measurement_theta_max 33.15
_cell_measurement_theta_min 2.31
_cell_volume 6867.7(10)
_computing_cell_refinement 'SAINT (Bruker AXS, 2009)'
_computing_data_collection 'APEX2 (Bruker AXS, 2010)'
_computing_data_reduction 'SAINT (Bruker AXS, 2009)'
_computing_molecular_graphics 'Diamond v.3.2g (Brandenburg, 2011)'
_computing_publication_material 'SHELXL-2014 (Sheldrick, 2014)'
_computing_structure_refinement 'SHELXL-2014/7 (Sheldrick, 2014)'
_computing_structure_solution 'SHELXS-2014 (Sheldrick, 2014)'
_diffrn_ambient_temperature 120(2)
_diffrn_detector_area_resol_mean 16
_diffrn_measured_fraction_theta_full 1.000
_diffrn_measured_fraction_theta_max 0.999
_diffrn_measurement_device '62mm x 62mm CCD camera on three-circle goniostat'
_diffrn_measurement_device_type 'Bruker SMART APEX II CCD'
_diffrn_measurement_method '\f scans and \w scans'
_diffrn_radiation_monochromator 'flat graphite crystal'
_diffrn_radiation_type MoK\a
_diffrn_radiation_wavelength 0.71073
_diffrn_reflns_av_R_equivalents 0.0557
_diffrn_reflns_av_unetI/netI 0.0319
_diffrn_reflns_Laue_measured_fraction_full 1.000
_diffrn_reflns_Laue_measured_fraction_max 0.999
_diffrn_reflns_limit_h_max 27
_diffrn_reflns_limit_h_min -28
_diffrn_reflns_limit_k_max 20
_diffrn_reflns_limit_k_min -20
_diffrn_reflns_limit_l_max 30
_diffrn_reflns_limit_l_min -29
_diffrn_reflns_number 143748
_diffrn_reflns_point_group_measured_fraction_full 1.000
_diffrn_reflns_point_group_measured_fraction_max 0.999
_diffrn_reflns_theta_full 25.242
_diffrn_reflns_theta_max 29.000
_diffrn_reflns_theta_min 1.004
_exptl_absorpt_coefficient_mu 1.214
_exptl_absorpt_correction_T_max 0.765
_exptl_absorpt_correction_T_min 0.681
_exptl_absorpt_correction_type numerical
_exptl_absorpt_process_details 'SADABS (Sheldrick, 2008)'
_exptl_crystal_colour yellow
_exptl_crystal_density_diffrn 1.430
_exptl_crystal_description block
_exptl_crystal_F_000 3024
_exptl_crystal_size_max 0.530
_exptl_crystal_size_mid 0.271
_exptl_crystal_size_min 0.221
_refine_diff_density_max 1.438
_refine_diff_density_min -1.342
_refine_diff_density_rms 0.097
_refine_ls_extinction_method none
_refine_ls_goodness_of_fit_ref 1.036
_refine_ls_hydrogen_treatment constr
_refine_ls_matrix_type full
_refine_ls_number_parameters 820
_refine_ls_number_reflns 18257
_refine_ls_number_restraints 0
_refine_ls_restrained_S_all 1.036
_refine_ls_R_factor_all 0.0596
_refine_ls_R_factor_gt 0.0454
_refine_ls_shift/su_max 0.001
_refine_ls_shift/su_mean 0.000
_refine_ls_structure_factor_coef Fsqd
_refine_ls_weighting_details 'w=1/[\s^2^(Fo^2^)+(0.0655P)^2^+11.8364P] where P=(Fo^2^+2Fc^2^)/3'
_refine_ls_weighting_scheme calc
_refine_ls_wR_factor_gt 0.1226
_refine_ls_wR_factor_ref 0.1298
_reflns_Friedel_coverage 0.000
_reflns_number_gt 14790
_reflns_number_total 18257
_reflns_threshold_expression 'I > 2\s(I)'
_cod_data_source_file om6b00701_si_002.cif
_cod_data_source_block 2
_cod_original_sg_symbol_H-M 'P 21/c'
_cod_database_code 4089089
_shelx_shelxl_version_number 2014/7
_shelx_space_group_comment
;
The symmetry employed for this shelxl refinement is uniquely defined
by the following loop, which should always be used as a source of
symmetry information in preference to the above space-group names.
They are only intended as comments.
;
_shelx_estimated_absorpt_t_min 0.556
_shelx_estimated_absorpt_t_max 0.769

loop_
_space_group_symop_operation_xyz
'x, y, z'
'-x, y+1/2, -z+1/2'
'-x, -y, -z'
'x, -y-1/2, z-1/2'

loop_
_atom_site_label
_atom_site_type_symbol
_atom_site_fract_x
_atom_site_fract_y
_atom_site_fract_z
_atom_site_U_iso_or_equiv
_atom_site_adp_type
_atom_site_occupancy
_atom_site_site_symmetry_order
_atom_site_calc_flag
_atom_site_refinement_flags_posn
_atom_site_refinement_flags_adp
C1 C 0.35082(13) 0.26324(16) 0.09146(11) 0.0153(5) Uani 1 1 d . .
C2 C 0.40124(13) 0.24903(17) 0.12961(11) 0.0154(5) Uani 1 1 d . .
C3 C 0.46164(13) 0.22545(17) 0.17214(12) 0.0184(5) Uani 1 1 d . .
C4 C 0.46421(16) 0.2171(2) 0.23458(13) 0.0309(7) Uani 1 1 d . .
H4 H 0.4262 0.2306 0.2497 0.037 Uiso 1 1 calc R U
C5 C 0.52134(19) 0.1892(3) 0.27547(15) 0.0420(9) Uani 1 1 d . .
H5 H 0.5217 0.1822 0.3179 0.050 Uiso 1 1 calc R U
C6 C 0.57697(17) 0.1717(2) 0.25477(16) 0.0376(8) Uani 1 1 d . .
H6 H 0.6163 0.1540 0.2829 0.045 Uiso 1 1 calc R U
C7 C 0.57557(16) 0.1797(2) 0.19292(16) 0.0339(7) Uani 1 1 d . .
H7 H 0.6140 0.1668 0.1784 0.041 Uiso 1 1 calc R U
C8 C 0.51912(15) 0.2063(2) 0.15195(14) 0.0263(6) Uani 1 1 d . .
H8 H 0.5191 0.2117 0.1095 0.032 Uiso 1 1 calc R U
C9 C 0.26238(13) 0.44781(17) 0.01737(12) 0.0169(5) Uani 1 1 d . .
C10 C 0.27853(12) 0.52335(17) 0.03162(12) 0.0174(5) Uani 1 1 d . .
C11 C 0.29858(13) 0.61079(17) 0.05167(12) 0.0179(5) Uani 1 1 d . .
C12 C 0.35004(14) 0.65208(19) 0.03200(14) 0.0247(6) Uani 1 1 d . .
H12 H 0.3706 0.6231 0.0035 0.030 Uiso 1 1 calc R U
C13 C 0.37135(15) 0.73467(19) 0.05360(15) 0.0263(6) Uani 1 1 d . .
H13 H 0.4068 0.7618 0.0402 0.032 Uiso 1 1 calc R U
C14 C 0.34177(15) 0.77808(18) 0.09435(13) 0.0231(6) Uani 1 1 d . .
H14 H 0.3572 0.8343 0.1098 0.028 Uiso 1 1 calc R U
C15 C 0.28948(16) 0.7391(2) 0.11252(15) 0.0293(7) Uani 1 1 d . .
H15 H 0.2680 0.7694 0.1397 0.035 Uiso 1 1 calc R U
C16 C 0.26810(16) 0.65624(19) 0.09157(15) 0.0271(6) Uani 1 1 d . .
H16 H 0.2321 0.6301 0.1046 0.033 Uiso 1 1 calc R U
C17 C 0.17419(13) 0.28126(17) 0.07493(12) 0.0169(5) Uani 1 1 d . .
C18 C 0.13065(14) 0.28518(18) 0.10363(12) 0.0195(5) Uani 1 1 d . .
C19 C 0.07758(14) 0.2883(2) 0.13481(12) 0.0230(6) Uani 1 1 d . .
C20 C 0.07514(18) 0.3533(2) 0.17815(14) 0.0335(7) Uani 1 1 d . .
H20 H 0.1102 0.3944 0.1892 0.040 Uiso 1 1 calc R U
C21 C 0.0213(2) 0.3582(3) 0.20523(17) 0.0468(10) Uani 1 1 d . .
H21 H 0.0198 0.4033 0.2344 0.056 Uiso 1 1 calc R U
C22 C -0.0292(2) 0.2995(3) 0.19062(19) 0.0509(12) Uani 1 1 d . .
H22 H -0.0658 0.3041 0.2092 0.061 Uiso 1 1 calc R U
C23 C -0.02702(18) 0.2331(3) 0.14858(19) 0.0434(10) Uani 1 1 d . .
H23 H -0.0618 0.1914 0.1389 0.052 Uiso 1 1 calc R U
C24 C 0.02606(16) 0.2273(2) 0.12055(16) 0.0314(7) Uani 1 1 d . .
H24 H 0.0273 0.1818 0.0916 0.038 Uiso 1 1 calc R U
C25 C 0.18667(13) 0.01086(17) 0.04342(12) 0.0190(5) Uani 1 1 d . .
C26 C 0.13063(15) 0.0475(2) 0.05694(14) 0.0260(6) Uani 1 1 d . .
H26 H 0.1304 0.1075 0.0688 0.031 Uiso 1 1 calc R U
C27 C 0.07493(16) -0.0042(2) 0.05294(18) 0.0366(8) Uani 1 1 d . .
H27 H 0.0366 0.0204 0.0626 0.044 Uiso 1 1 calc R U
C28 C 0.07477(17) -0.0908(2) 0.03521(17) 0.0376(8) Uani 1 1 d . .
H28 H 0.0363 -0.1255 0.0325 0.045 Uiso 1 1 calc R U
C29 C 0.12992(18) -0.1276(2) 0.02144(18) 0.0374(8) Uani 1 1 d . .
H29 H 0.1297 -0.1875 0.0092 0.045 Uiso 1 1 calc R U
C30 C 0.18593(16) -0.0766(2) 0.02548(16) 0.0309(7) Uani 1 1 d . .
H30 H 0.2241 -0.1018 0.0159 0.037 Uiso 1 1 calc R U
C31 C 0.31424(14) 0.02399(16) 0.12023(11) 0.0177(5) Uani 1 1 d . .
C32 C 0.28865(16) -0.02498(18) 0.16241(13) 0.0239(6) Uani 1 1 d . .
H32 H 0.2426 -0.0356 0.1549 0.029 Uiso 1 1 calc R U
C33 C 0.33031(19) -0.0584(2) 0.21539(13) 0.0328(7) Uani 1 1 d . .
H33 H 0.3126 -0.0921 0.2437 0.039 Uiso 1 1 calc R U
C34 C 0.39694(19) -0.0429(2) 0.22678(13) 0.0336(8) Uani 1 1 d . .
H34 H 0.4252 -0.0659 0.2630 0.040 Uiso 1 1 calc R U
C35 C 0.42286(16) 0.0059(2) 0.18575(13) 0.0277(6) Uani 1 1 d . .
H35 H 0.4690 0.0167 0.1938 0.033 Uiso 1 1 calc R U
C36 C 0.38183(14) 0.03941(17) 0.13275(12) 0.0206(5) Uani 1 1 d . .
H36 H 0.4000 0.0731 0.1048 0.025 Uiso 1 1 calc R U
C37 C 0.29538(12) 0.05131(16) -0.01097(11) 0.0137(4) Uani 1 1 d . .
C38 C 0.32979(13) -0.02684(17) -0.01258(12) 0.0180(5) Uani 1 1 d . .
H38 H 0.3378 -0.0647 0.0223 0.022 Uiso 1 1 calc R U
C39 C 0.35264(14) -0.05044(18) -0.06444(12) 0.0202(5) Uani 1 1 d . .
H39 H 0.3759 -0.1040 -0.0650 0.024 Uiso 1 1 calc R U
C40 C 0.34114(14) 0.00478(18) -0.11498(12) 0.0204(5) Uani 1 1 d . .
H40 H 0.3563 -0.0110 -0.1506 0.025 Uiso 1 1 calc R U
C41 C 0.30765(13) 0.08282(17) -0.11390(11) 0.0170(5) Uani 1 1 d . .
H41 H 0.3004 0.1204 -0.1489 0.020 Uiso 1 1 calc R U
C42 C 0.28410(12) 0.10796(16) -0.06246(11) 0.0130(4) Uani 1 1 d . .
C43 C 0.25081(12) 0.26286(16) -0.13486(11) 0.0128(4) Uani 1 1 d . .
C44 C 0.20789(13) 0.24623(18) -0.19176(12) 0.0175(5) Uani 1 1 d . .
H44 H 0.1702 0.2102 -0.1934 0.021 Uiso 1 1 calc R U
C45 C 0.21915(14) 0.28116(19) -0.24579(12) 0.0211(5) Uani 1 1 d . .
H45 H 0.1893 0.2690 -0.2839 0.025 Uiso 1 1 calc R U
C46 C 0.27327(14) 0.33332(18) -0.24446(12) 0.0209(5) Uani 1 1 d . .
H46 H 0.2812 0.3566 -0.2817 0.025 Uiso 1 1 calc R U
C47 C 0.31641(14) 0.35201(17) -0.18865(12) 0.0181(5) Uani 1 1 d . .
H47 H 0.3534 0.3891 -0.1877 0.022 Uiso 1 1 calc R U
C48 C 0.30586(12) 0.31672(16) -0.13387(11) 0.0130(4) Uani 1 1 d . .
C49 C 0.15164(12) 0.17095(16) -0.09166(11) 0.0135(4) Uani 1 1 d . .
C50 C 0.09751(12) 0.22889(16) -0.09929(11) 0.0143(5) Uani 1 1 d . .
C51 C 0.03439(13) 0.19653(18) -0.12396(12) 0.0187(5) Uani 1 1 d . .
H51 H -0.0022 0.2356 -0.1304 0.022 Uiso 1 1 calc R U
C52 C 0.02394(14) 0.10857(18) -0.13926(13) 0.0212(5) Uani 1 1 d . .
H52 H -0.0194 0.0876 -0.1560 0.025 Uiso 1 1 calc R U
C53 C 0.07677(14) 0.05154(18) -0.13009(13) 0.0223(5) Uani 1 1 d . .
H53 H 0.0697 -0.0091 -0.1396 0.027 Uiso 1 1 calc R U
C54 C 0.14005(13) 0.08240(17) -0.10715(12) 0.0183(5) Uani 1 1 d . .
H54 H 0.1762 0.0428 -0.1018 0.022 Uiso 1 1 calc R U
C55 C 0.42177(12) 0.23922(16) -0.06504(11) 0.0149(5) Uani 1 1 d . .
C56 C 0.44428(13) 0.18847(18) -0.01269(12) 0.0182(5) Uani 1 1 d . .
H56 H 0.4316 0.2027 0.0245 0.022 Uiso 1 1 calc R U
C57 C 0.48517(14) 0.11705(18) -0.01446(13) 0.0212(5) Uani 1 1 d . .
H57 H 0.5005 0.0827 0.0215 0.025 Uiso 1 1 calc R U
C58 C 0.50372(14) 0.09561(18) -0.06862(13) 0.0212(5) Uani 1 1 d . .
H58 H 0.5320 0.0468 -0.0696 0.025 Uiso 1 1 calc R U
C59 C 0.48105(14) 0.14525(19) -0.12108(13) 0.0225(6) Uani 1 1 d . .
H59 H 0.4935 0.1305 -0.1583 0.027 Uiso 1 1 calc R U
C60 C 0.44015(14) 0.21638(18) -0.11936(12) 0.0199(5) Uani 1 1 d . .
H60 H 0.4244 0.2501 -0.1556 0.024 Uiso 1 1 calc R U
C61 C 0.41492(13) 0.42656(17) -0.07647(11) 0.0166(5) Uani 1 1 d . .
C62 C 0.48261(14) 0.42178(19) -0.07195(14) 0.0238(6) Uani 1 1 d . .
H62 H 0.5050 0.3674 -0.0620 0.029 Uiso 1 1 calc R U
C63 C 0.51742(16) 0.4958(2) -0.08186(15) 0.0300(7) Uani 1 1 d . .
H63 H 0.5636 0.4920 -0.0786 0.036 Uiso 1 1 calc R U
C64 C 0.48576(16) 0.5748(2) -0.09630(14) 0.0299(7) Uani 1 1 d . .
H64 H 0.5100 0.6253 -0.1032 0.036 Uiso 1 1 calc R U
C65 C 0.41863(16) 0.58080(19) -0.10083(14) 0.0277(6) Uani 1 1 d . .
H65 H 0.3967 0.6354 -0.1112 0.033 Uiso 1 1 calc R U
C66 C 0.38305(14) 0.50725(18) -0.09023(13) 0.0218(5) Uani 1 1 d . .
H66 H 0.3371 0.5119 -0.0923 0.026 Uiso 1 1 calc R U
C67 C 0.02962(13) 0.37636(16) -0.06254(12) 0.0158(5) Uani 1 1 d . .
C68 C -0.00480(14) 0.45021(18) -0.08936(13) 0.0229(6) Uani 1 1 d . .
H68 H 0.0113 0.4837 -0.1188 0.027 Uiso 1 1 calc R U
C69 C -0.06280(15) 0.4749(2) -0.07288(14) 0.0277(6) Uani 1 1 d . .
H69 H -0.0862 0.5252 -0.0914 0.033 Uiso 1 1 calc R U
C70 C -0.08674(14) 0.4273(2) -0.03013(14) 0.0259(6) Uani 1 1 d . .
H70 H -0.1265 0.4446 -0.0193 0.031 Uiso 1 1 calc R U
C71 C -0.05238(14) 0.35377(19) -0.00301(13) 0.0233(6) Uani 1 1 d . .
H71 H -0.0686 0.3205 0.0264 0.028 Uiso 1 1 calc R U
C72 C 0.00567(13) 0.32895(18) -0.01892(12) 0.0195(5) Uani 1 1 d . .
H72 H 0.0293 0.2791 0.0002 0.023 Uiso 1 1 calc R U
C73 C 0.11448(13) 0.40273(17) -0.14674(12) 0.0170(5) Uani 1 1 d . .
C74 C 0.16354(15) 0.4652(2) -0.14337(14) 0.0269(6) Uani 1 1 d . .
H74 H 0.1928 0.4775 -0.1049 0.032 Uiso 1 1 calc R U
C75 C 0.17020(17) 0.5101(2) -0.19613(16) 0.0383(8) Uani 1 1 d . .
H75 H 0.2039 0.5531 -0.1935 0.046 Uiso 1 1 calc R U
C76 C 0.12810(17) 0.4924(2) -0.25197(14) 0.0319(7) Uani 1 1 d . .
H76 H 0.1329 0.5228 -0.2880 0.038 Uiso 1 1 calc R U
C77 C 0.07887(16) 0.4305(2) -0.25558(13) 0.0266(6) Uani 1 1 d . .
H77 H 0.0496 0.4187 -0.2941 0.032 Uiso 1 1 calc R U
C78 C 0.07189(15) 0.38560(19) -0.20359(13) 0.0235(6) Uani 1 1 d . .
H78 H 0.0380 0.3429 -0.2065 0.028 Uiso 1 1 calc R U
C79 C 0.30019(18) 0.4116(2) 0.18239(15) 0.0349(7) Uani 1 1 d . .
H79A H 0.2923 0.3477 0.1853 0.042 Uiso 1 1 calc R U
H79B H 0.2940 0.4270 0.1383 0.042 Uiso 1 1 calc R U
C80 C 0.1570(3) 0.8325(4) 0.6992(3) 0.0830(18) Uani 1 1 d . .
H80A H 0.1403 0.8582 0.6577 0.100 Uiso 1 1 calc R U
H80B H 0.2051 0.8438 0.7110 0.100 Uiso 1 1 calc R U
P1 P 0.26071(3) 0.07849(4) 0.05478(3) 0.01354(12) Uani 1 1 d . .
P2 P 0.23687(3) 0.21138(4) -0.06351(3) 0.01189(12) Uani 1 1 d . .
P3 P 0.36721(3) 0.33177(4) -0.06180(3) 0.01207(12) Uani 1 1 d . .
P4 P 0.10964(3) 0.34456(4) -0.07652(3) 0.01341(12) Uani 1 1 d . .
Cu1 Cu 0.25533(2) 0.22425(2) 0.06113(2) 0.01585(8) Uani 1 1 d . .
Cu2 Cu 0.31805(2) 0.33772(2) 0.01635(2) 0.01462(7) Uani 1 1 d . .
Cu3 Cu 0.19482(2) 0.35422(2) 0.00405(2) 0.01399(7) Uani 1 1 d . .
Cl1 Cl 0.24337(5) 0.47040(7) 0.21440(5) 0.0494(2) Uani 1 1 d . .
Cl2 Cl 0.38095(6) 0.43635(11) 0.22117(8) 0.0891(5) Uani 1 1 d . .
Cl3 Cl 0.11964(9) 0.88661(12) 0.75127(9) 0.0950(5) Uani 1 1 d . .
Cl4 Cl 0.14463(6) 0.72147(10) 0.69450(7) 0.0731(4) Uani 1 1 d . .

loop_
_atom_site_aniso_label
_atom_site_aniso_U_11
_atom_site_aniso_U_22
_atom_site_aniso_U_33
_atom_site_aniso_U_23
_atom_site_aniso_U_13
_atom_site_aniso_U_12
C1 0.0180(12) 0.0159(11) 0.0127(11) -0.0006(9) 0.0051(9) -0.0008(9)
C2 0.0169(12) 0.0171(11) 0.0126(11) 0.0005(9) 0.0042(9) -0.0019(9)
C3 0.0195(13) 0.0194(12) 0.0139(12) -0.0003(9) -0.0011(10) -0.0006(10)
C4 0.0289(16) 0.0459(19) 0.0157(13) -0.0011(12) 0.0001(12) 0.0099(14)
C5 0.046(2) 0.058(2) 0.0160(14) -0.0031(14) -0.0054(14) 0.0176(18)
C6 0.0305(18) 0.0417(19) 0.0303(16) -0.0084(14) -0.0146(14) 0.0149(14)
C7 0.0221(15) 0.0406(18) 0.0357(17) -0.0077(14) -0.0002(13) 0.0092(13)
C8 0.0230(15) 0.0343(16) 0.0202(13) -0.0026(12) 0.0019(11) 0.0051(12)
C9 0.0148(12) 0.0184(12) 0.0167(11) 0.0008(9) 0.0020(9) -0.0002(9)
C10 0.0124(12) 0.0182(12) 0.0210(12) -0.0006(10) 0.0029(10) -0.0001(9)
C11 0.0154(12) 0.0152(11) 0.0220(13) -0.0018(10) 0.0017(10) -0.0011(9)
C12 0.0209(14) 0.0233(13) 0.0326(15) -0.0084(11) 0.0119(12) -0.0058(11)
C13 0.0224(14) 0.0209(13) 0.0363(16) -0.0042(12) 0.0078(12) -0.0087(11)
C14 0.0262(15) 0.0156(12) 0.0242(14) -0.0014(10) -0.0010(11) -0.0008(10)
C15 0.0347(17) 0.0222(14) 0.0344(16) -0.0096(12) 0.0146(14) -0.0007(12)
C16 0.0284(16) 0.0236(14) 0.0333(16) -0.0054(12) 0.0153(13) -0.0065(11)
C17 0.0175(12) 0.0170(11) 0.0153(11) 0.0014(9) 0.0019(10) -0.0002(9)
C18 0.0200(13) 0.0219(13) 0.0160(12) 0.0064(10) 0.0028(10) 0.0048(10)
C19 0.0207(14) 0.0320(15) 0.0176(12) 0.0131(11) 0.0073(11) 0.0111(11)
C20 0.0360(18) 0.048(2) 0.0179(14) 0.0068(13) 0.0092(13) 0.0155(15)
C21 0.055(2) 0.066(3) 0.0268(17) 0.0107(17) 0.0244(17) 0.026(2)
C22 0.045(2) 0.072(3) 0.048(2) 0.034(2) 0.0361(19) 0.029(2)
C23 0.0292(18) 0.053(2) 0.054(2) 0.0325(19) 0.0222(17) 0.0122(16)
C24 0.0283(16) 0.0338(16) 0.0360(17) 0.0147(13) 0.0154(14) 0.0065(13)
C25 0.0201(13) 0.0188(12) 0.0188(12) 0.0030(10) 0.0057(10) -0.0046(10)
C26 0.0235(15) 0.0232(14) 0.0336(16) 0.0000(12) 0.0114(12) -0.0041(11)
C27 0.0207(15) 0.0389(18) 0.054(2) -0.0041(16) 0.0173(15) -0.0077(13)
C28 0.0307(18) 0.0374(18) 0.047(2) -0.0018(15) 0.0135(15) -0.0188(14)
C29 0.0389(19) 0.0243(15) 0.052(2) -0.0076(14) 0.0169(16) -0.0136(14)
C30 0.0299(16) 0.0209(14) 0.0450(18) -0.0039(13) 0.0149(14) -0.0053(12)
C31 0.0282(14) 0.0126(11) 0.0127(11) -0.0001(9) 0.0051(10) 0.0039(10)
C32 0.0353(16) 0.0205(13) 0.0187(13) 0.0033(10) 0.0118(12) 0.0063(11)
C33 0.057(2) 0.0277(15) 0.0172(13) 0.0079(11) 0.0149(14) 0.0113(14)
C34 0.053(2) 0.0314(16) 0.0123(12) 0.0010(11) -0.0021(13) 0.0164(15)
C35 0.0327(17) 0.0234(14) 0.0223(14) -0.0047(11) -0.0035(12) 0.0092(12)
C36 0.0263(14) 0.0165(12) 0.0177(12) -0.0014(10) 0.0022(11) 0.0032(10)
C37 0.0132(11) 0.0165(11) 0.0108(10) -0.0006(9) 0.0015(9) -0.0016(9)
C38 0.0200(13) 0.0185(12) 0.0146(11) 0.0017(9) 0.0023(10) 0.0013(10)
C39 0.0209(13) 0.0189(12) 0.0209(13) -0.0022(10) 0.0052(10) 0.0041(10)
C40 0.0224(14) 0.0221(13) 0.0174(12) -0.0035(10) 0.0059(10) 0.0009(10)
C41 0.0186(13) 0.0195(12) 0.0130(11) 0.0011(9) 0.0035(10) 0.0003(10)
C42 0.0123(11) 0.0131(10) 0.0131(11) 0.0007(8) 0.0019(9) -0.0007(8)
C43 0.0129(11) 0.0139(10) 0.0111(10) 0.0003(8) 0.0016(9) 0.0014(9)
C44 0.0155(12) 0.0213(12) 0.0145(11) -0.0024(9) 0.0006(10) -0.0044(10)
C45 0.0223(14) 0.0259(13) 0.0120(11) 0.0001(10) -0.0024(10) -0.0025(11)
C46 0.0256(14) 0.0236(13) 0.0125(11) 0.0048(10) 0.0021(10) -0.0033(11)
C47 0.0198(13) 0.0199(12) 0.0139(11) 0.0041(9) 0.0024(10) -0.0038(10)
C48 0.0129(11) 0.0141(10) 0.0108(10) 0.0008(8) -0.0002(9) -0.0003(9)
C49 0.0138(11) 0.0155(11) 0.0114(10) -0.0008(8) 0.0030(9) -0.0036(9)
C50 0.0150(12) 0.0150(11) 0.0125(11) 0.0000(9) 0.0023(9) -0.0035(9)
C51 0.0154(12) 0.0214(12) 0.0187(12) -0.0035(10) 0.0026(10) -0.0021(10)
C52 0.0166(13) 0.0237(13) 0.0233(13) -0.0062(11) 0.0043(10) -0.0089(10)
C53 0.0241(14) 0.0166(12) 0.0265(14) -0.0052(10) 0.0064(11) -0.0075(10)
C54 0.0195(13) 0.0161(11) 0.0190(12) -0.0030(9) 0.0036(10) -0.0017(10)
C55 0.0116(11) 0.0179(11) 0.0142(11) 0.0009(9) 0.0006(9) -0.0008(9)
C56 0.0194(13) 0.0218(12) 0.0136(11) 0.0013(9) 0.0043(10) -0.0008(10)
C57 0.0200(13) 0.0207(13) 0.0224(13) 0.0047(10) 0.0037(11) 0.0031(10)
C58 0.0197(13) 0.0180(12) 0.0276(14) -0.0015(10) 0.0090(11) 0.0014(10)
C59 0.0220(14) 0.0272(14) 0.0205(13) -0.0038(11) 0.0090(11) 0.0009(11)
C60 0.0202(13) 0.0249(13) 0.0147(12) 0.0012(10) 0.0043(10) 0.0017(10)
C61 0.0189(13) 0.0192(12) 0.0112(11) -0.0005(9) 0.0025(9) -0.0068(10)
C62 0.0198(14) 0.0243(14) 0.0275(14) 0.0003(11) 0.0061(11) -0.0062(11)
C63 0.0226(15) 0.0329(16) 0.0354(17) -0.0004(13) 0.0082(13) -0.0119(12)
C64 0.0360(17) 0.0276(15) 0.0260(14) 0.0013(12) 0.0067(13) -0.0169(13)
C65 0.0387(18) 0.0180(13) 0.0253(14) 0.0030(11) 0.0051(13) -0.0038(12)
C66 0.0225(14) 0.0212(13) 0.0209(13) 0.0008(10) 0.0034(11) -0.0036(10)
C67 0.0132(12) 0.0158(11) 0.0163(11) -0.0029(9) -0.0013(9) -0.0008(9)
C68 0.0228(14) 0.0207(13) 0.0237(13) 0.0016(11) 0.0024(11) 0.0024(11)
C69 0.0250(15) 0.0248(14) 0.0311(15) 0.0006(12) 0.0022(12) 0.0094(11)
C70 0.0184(14) 0.0302(15) 0.0288(15) -0.0089(12) 0.0044(11) 0.0025(11)
C71 0.0198(14) 0.0266(14) 0.0237(13) -0.0044(11) 0.0054(11) -0.0044(11)
C72 0.0166(13) 0.0195(12) 0.0208(13) -0.0006(10) 0.0009(10) -0.0002(10)
C73 0.0169(12) 0.0169(11) 0.0156(11) 0.0032(9) 0.0004(10) 0.0022(9)
C74 0.0241(15) 0.0299(15) 0.0229(14) 0.0086(12) -0.0025(11) -0.0087(12)
C75 0.0290(17) 0.044(2) 0.0384(18) 0.0209(15) 0.0009(14) -0.0119(14)
C76 0.0345(17) 0.0390(17) 0.0232(14) 0.0151(13) 0.0083(13) 0.0078(14)
C77 0.0306(16) 0.0301(15) 0.0169(13) 0.0041(11) 0.0006(11) 0.0069(12)
C78 0.0261(15) 0.0229(13) 0.0190(13) 0.0012(10) -0.0001(11) -0.0017(11)
C79 0.044(2) 0.0363(17) 0.0236(15) -0.0080(13) 0.0060(14) 0.0060(15)
C80 0.082(4) 0.082(4) 0.104(5) -0.001(3) 0.062(4) 0.004(3)
P1 0.0155(3) 0.0124(3) 0.0133(3) 0.0018(2) 0.0045(2) -0.0005(2)
P2 0.0116(3) 0.0134(3) 0.0103(3) -0.0002(2) 0.0017(2) -0.0014(2)
P3 0.0115(3) 0.0146(3) 0.0097(3) 0.0014(2) 0.0016(2) -0.0017(2)
P4 0.0126(3) 0.0125(3) 0.0135(3) 0.0009(2) -0.0004(2) -0.0013(2)
Cu1 0.01295(15) 0.01255(14) 0.02191(16) 0.00279(11) 0.00370(12) 0.00040(11)
Cu2 0.01369(15) 0.01756(15) 0.01317(14) 0.00369(11) 0.00426(11) 0.00172(11)
Cu3 0.01195(15) 0.01422(14) 0.01418(14) 0.00159(11) -0.00041(11) -0.00169(11)
Cl1 0.0565(6) 0.0492(5) 0.0464(5) -0.0105(4) 0.0201(5) 0.0093(4)
Cl2 0.0502(7) 0.0975(10) 0.1058(11) -0.0715(9) -0.0114(7) 0.0109(7)
Cl3 0.1033(12) 0.0879(11) 0.1184(13) 0.0063(9) 0.0761(11) 0.0017(9)
Cl4 0.0531(7) 0.0827(9) 0.0864(9) -0.0085(7) 0.0221(7) -0.0129(6)

loop_
_atom_type_symbol
_atom_type_description
_atom_type_scat_dispersion_real
_atom_type_scat_dispersion_imag
_atom_type_scat_source
C C 0.0033 0.0016 'International Tables Vol C Tables 4.2.6.8 and 6.1.1.4'
H H 0.0000 0.0000 'International Tables Vol C Tables 4.2.6.8 and 6.1.1.4'
P P 0.1023 0.0942 'International Tables Vol C Tables 4.2.6.8 and 6.1.1.4'
Cu Cu 0.3201 1.2651 'International Tables Vol C Tables 4.2.6.8 and 6.1.1.4'
Cl Cl 0.1484 0.1585 'International Tables Vol C Tables 4.2.6.8 and 6.1.1.4'

loop_
_geom_angle_atom_site_label_1
_geom_angle_atom_site_label_2
_geom_angle_atom_site_label_3
_geom_angle
C2 C1 Cu2 139.7(2)
C2 C1 Cu1 143.7(2)
Cu2 C1 Cu1 76.48(9)
C1 C2 C3 175.2(3)
C4 C3 C8 117.5(3)
C4 C3 C2 120.9(3)
C8 C3 C2 121.6(2)
C3 C4 C5 121.2(3)
C3 C4 H4 119.4
C5 C4 H4 119.4
C6 C5 C4 120.2(3)
C6 C5 H5 119.9
C4 C5 H5 119.9
C5 C6 C7 119.6(3)
C5 C6 H6 120.2
C7 C6 H6 120.2
C8 C7 C6 120.7(3)
C8 C7 H7 119.6
C6 C7 H7 119.6
C7 C8 C3 120.8(3)
C7 C8 H8 119.6
C3 C8 H8 119.6
C10 C9 Cu3 149.7(2)
C10 C9 Cu2 130.7(2)
Cu3 C9 Cu2 78.14(9)
C9 C10 C11 177.0(3)
C16 C11 C12 118.2(2)
C16 C11 C10 121.2(2)
C12 C11 C10 120.6(2)
C13 C12 C11 120.5(3)
C13 C12 H12 119.7
C11 C12 H12 119.7
C14 C13 C12 120.6(3)
C14 C13 H13 119.7
C12 C13 H13 119.7
C13 C14 C15 119.3(3)
C13 C14 H14 120.4
C15 C14 H14 120.4
C14 C15 C16 120.6(3)
C14 C15 H15 119.7
C16 C15 H15 119.7
C15 C16 C11 120.7(3)
C15 C16 H16 119.6
C11 C16 H16 119.6
C18 C17 Cu1 149.3(2)
C18 C17 Cu3 133.2(2)
Cu1 C17 Cu3 77.44(9)
C17 C18 C19 177.4(3)
C20 C19 C24 118.8(3)
C20 C19 C18 120.9(3)
C24 C19 C18 120.3(3)
C21 C20 C19 119.9(4)
C21 C20 H20 120.0
C19 C20 H20 120.0
C22 C21 C20 121.1(4)
C22 C21 H21 119.4
C20 C21 H21 119.4
C21 C22 C23 119.8(3)
C21 C22 H22 120.1
C23 C22 H22 120.1
C22 C23 C24 120.1(4)
C22 C23 H23 120.0
C24 C23 H23 120.0
C23 C24 C19 120.2(3)
C23 C24 H24 119.9
C19 C24 H24 119.9
C26 C25 C30 119.5(3)
C26 C25 P1 118.1(2)
C30 C25 P1 122.3(2)
C25 C26 C27 119.4(3)
C25 C26 H26 120.3
C27 C26 H26 120.3
C28 C27 C26 120.6(3)
C28 C27 H27 119.7
C26 C27 H27 119.7
C29 C28 C27 120.4(3)
C29 C28 H28 119.8
C27 C28 H28 119.8
C28 C29 C30 119.5(3)
C28 C29 H29 120.3
C30 C29 H29 120.3
C29 C30 C25 120.6(3)
C29 C30 H30 119.7
C25 C30 H30 119.7
C36 C31 C32 118.6(3)
C36 C31 P1 119.4(2)
C32 C31 P1 121.6(2)
C33 C32 C31 120.4(3)
C33 C32 H32 119.8
C31 C32 H32 119.8
C34 C33 C32 120.2(3)
C34 C33 H33 119.9
C32 C33 H33 119.9
C33 C34 C35 120.1(3)
C33 C34 H34 120.0
C35 C34 H34 120.0
C34 C35 C36 120.2(3)
C34 C35 H35 119.9
C36 C35 H35 119.9
C35 C36 C31 120.5(3)
C35 C36 H36 119.7
C31 C36 H36 119.7
C38 C37 C42 119.4(2)
C38 C37 P1 120.98(19)
C42 C37 P1 119.49(18)
C37 C38 C39 121.1(2)
C37 C38 H38 119.5
C39 C38 H38 119.5
C40 C39 C38 119.4(2)
C40 C39 H39 120.3
C38 C39 H39 120.3
C41 C40 C39 120.2(2)
C41 C40 H40 119.9
C39 C40 H40 119.9
C40 C41 C42 121.5(2)
C40 C41 H41 119.3
C42 C41 H41 119.3
C41 C42 C37 118.4(2)
C41 C42 P2 120.38(18)
C37 C42 P2 121.22(18)
C44 C43 C48 118.1(2)
C44 C43 P2 120.61(19)
C48 C43 P2 121.25(18)
C45 C44 C43 121.3(2)
C45 C44 H44 119.3
C43 C44 H44 119.3
C46 C45 C44 120.2(2)
C46 C45 H45 119.9
C44 C45 H45 119.9
C45 C46 C47 119.9(2)
C45 C46 H46 120.0
C47 C46 H46 120.0
C46 C47 C48 120.4(2)
C46 C47 H47 119.8
C48 C47 H47 119.8
C47 C48 C43 120.0(2)
C47 C48 P3 120.23(19)
C43 C48 P3 119.52(18)
C54 C49 C50 118.9(2)
C54 C49 P2 120.2(2)
C50 C49 P2 120.86(18)
C51 C50 C49 118.9(2)
C51 C50 P4 120.4(2)
C49 C50 P4 120.67(18)
C52 C51 C50 121.3(3)
C52 C51 H51 119.4
C50 C51 H51 119.4
C53 C52 C51 119.7(2)
C53 C52 H52 120.2
C51 C52 H52 120.2
C52 C53 C54 120.2(2)
C52 C53 H53 119.9
C54 C53 H53 119.9
C53 C54 C49 121.0(3)
C53 C54 H54 119.5
C49 C54 H54 119.5
C56 C55 C60 119.0(2)
C56 C55 P3 119.40(19)
C60 C55 P3 121.6(2)
C57 C56 C55 120.2(2)
C57 C56 H56 119.9
C55 C56 H56 119.9
C56 C57 C58 120.2(3)
C56 C57 H57 119.9
C58 C57 H57 119.9
C59 C58 C57 119.9(3)
C59 C58 H58 120.0
C57 C58 H58 120.0
C58 C59 C60 119.9(2)
C58 C59 H59 120.1
C60 C59 H59 120.1
C59 C60 C55 120.8(2)
C59 C60 H60 119.6
C55 C60 H60 119.6
C62 C61 C66 119.0(2)
C62 C61 P3 122.0(2)
C66 C61 P3 118.9(2)
C63 C62 C61 120.3(3)
C63 C62 H62 119.8
C61 C62 H62 119.8
C64 C63 C62 120.5(3)
C64 C63 H63 119.7
C62 C63 H63 119.7
C63 C64 C65 120.0(3)
C63 C64 H64 120.0
C65 C64 H64 120.0
C64 C65 C66 120.2(3)
C64 C65 H65 119.9
C66 C65 H65 119.9
C65 C66 C61 119.9(3)
C65 C66 H66 120.0
C61 C66 H66 120.0
C72 C67 C68 119.1(2)
C72 C67 P4 117.87(19)
C68 C67 P4 122.7(2)
C69 C68 C67 119.8(3)
C69 C68 H68 120.1
C67 C68 H68 120.1
C70 C69 C68 120.9(3)
C70 C69 H69 119.5
C68 C69 H69 119.5
C69 C70 C71 119.5(3)
C69 C70 H70 120.3
C71 C70 H70 120.3
C72 C71 C70 120.0(3)
C72 C71 H71 120.0
C70 C71 H71 120.0
C71 C72 C67 120.6(3)
C71 C72 H72 119.7
C67 C72 H72 119.7
C74 C73 C78 119.1(2)
C74 C73 P4 118.1(2)
C78 C73 P4 122.8(2)
C73 C74 C75 120.3(3)
C73 C74 H74 119.9
C75 C74 H74 119.9
C76 C75 C74 120.1(3)
C76 C75 H75 119.9
C74 C75 H75 119.9
C75 C76 C77 119.9(3)
C75 C76 H76 120.1
C77 C76 H76 120.1
C78 C77 C76 120.4(3)
C78 C77 H77 119.8
C76 C77 H77 119.8
C77 C78 C73 120.2(3)
C77 C78 H78 119.9
C73 C78 H78 119.9
Cl2 C79 Cl1 110.52(18)
Cl2 C79 H79A 109.5
Cl1 C79 H79A 109.5
Cl2 C79 H79B 109.5
Cl1 C79 H79B 109.5
H79A C79 H79B 108.1
Cl4 C80 Cl3 115.0(3)
Cl4 C80 H80A 108.5
Cl3 C80 H80A 108.5
Cl4 C80 H80B 108.5
Cl3 C80 H80B 108.5
H80A C80 H80B 107.5
C31 P1 C37 104.98(12)
C31 P1 C25 101.49(12)
C37 P1 C25 103.75(12)
C31 P1 Cu1 115.63(9)
C37 P1 Cu1 108.18(8)
C25 P1 Cu1 121.16(9)
C49 P2 C42 100.85(11)
C49 P2 C43 100.06(11)
C42 P2 C43 100.55(11)
C49 P2 Cu1 105.80(8)
C42 P2 Cu1 95.54(8)
C43 P2 Cu1 146.24(8)
C55 P3 C61 103.51(12)
C55 P3 C48 100.77(11)
C61 P3 C48 104.04(11)
C55 P3 Cu2 117.86(8)
C61 P3 Cu2 118.52(8)
C48 P3 Cu2 109.93(8)
C73 P4 C67 104.39(12)
C73 P4 C50 105.04(11)
C67 P4 C50 103.14(11)
C73 P4 Cu3 118.18(9)
C67 P4 Cu3 115.83(8)
C50 P4 Cu3 108.76(8)
C17 Cu1 C1 128.53(10)
C17 Cu1 P1 120.13(8)
C1 Cu1 P1 104.55(7)
C17 Cu1 Cu2 107.49(7)
C1 Cu1 Cu2 51.22(7)
P1 Cu1 Cu2 128.49(2)
C17 Cu1 Cu3 52.51(7)
C1 Cu1 Cu3 106.09(7)
P1 Cu1 Cu3 140.67(2)
Cu2 Cu1 Cu3 60.408(13)
C17 Cu1 P2 105.16(8)
C1 Cu1 P2 105.08(7)
P1 Cu1 P2 82.01(2)
Cu2 Cu1 P2 66.959(17)
Cu3 Cu1 P2 66.666(17)
C1 Cu2 C9 122.70(10)
C1 Cu2 P3 120.16(7)
C9 Cu2 P3 114.09(7)
C1 Cu2 Cu1 52.30(7)
C9 Cu2 Cu1 102.22(7)
P3 Cu2 Cu1 131.43(2)
C1 Cu2 Cu3 106.89(7)
C9 Cu2 Cu3 49.81(7)
P3 Cu2 Cu3 123.90(2)
Cu1 Cu2 Cu3 60.229(12)
C9 Cu3 C17 122.67(10)
C9 Cu3 P4 125.39(8)
C17 Cu3 P4 108.50(8)
C9 Cu3 Cu1 103.35(8)
C17 Cu3 Cu1 50.05(7)
P4 Cu3 Cu1 124.76(2)
C9 Cu3 Cu2 52.05(8)
C17 Cu3 Cu2 104.32(7)
P4 Cu3 Cu2 133.18(2)
Cu1 Cu3 Cu2 59.363(12)

loop_
_geom_bond_atom_site_label_1
_geom_bond_atom_site_label_2
_geom_bond_distance
C1 C2 1.211(4)
C1 Cu2 2.007(3)
C1 Cu1 2.038(3)
C2 C3 1.438(4)
C3 C4 1.386(4)
C3 C8 1.402(4)
C4 C5 1.390(4)
C4 H4 0.9500
C5 C6 1.367(5)
C5 H5 0.9500
C6 C7 1.377(5)
C6 H6 0.9500
C7 C8 1.375(4)
C7 H7 0.9500
C8 H8 0.9500
C9 C10 1.218(4)
C9 Cu3 1.975(3)
C9 Cu2 2.039(3)
C10 C11 1.434(4)
C11 C16 1.388(4)
C11 C12 1.396(4)
C12 C13 1.381(4)
C12 H12 0.9500
C13 C14 1.376(4)
C13 H13 0.9500
C14 C15 1.379(4)
C14 H14 0.9500
C15 C16 1.381(4)
C15 H15 0.9500
C16 H16 0.9500
C17 C18 1.224(4)
C17 Cu1 1.984(3)
C17 Cu3 2.053(3)
C18 C19 1.433(4)
C19 C20 1.391(4)
C19 C24 1.398(5)
C20 C21 1.390(5)
C20 H20 0.9500
C21 C22 1.361(7)
C21 H21 0.9500
C22 C23 1.385(6)
C22 H22 0.9500
C23 C24 1.390(4)
C23 H23 0.9500
C24 H24 0.9500
C25 C26 1.386(4)
C25 C30 1.388(4)
C25 P1 1.822(3)
C26 C27 1.387(4)
C26 H26 0.9500
C27 C28 1.374(5)
C27 H27 0.9500
C28 C29 1.373(5)
C28 H28 0.9500
C29 C30 1.386(4)
C29 H29 0.9500
C30 H30 0.9500
C31 C36 1.391(4)
C31 C32 1.396(4)
C31 P1 1.821(3)
C32 C33 1.393(4)
C32 H32 0.9500
C33 C34 1.373(5)
C33 H33 0.9500
C34 C35 1.379(5)
C34 H34 0.9500
C35 C36 1.387(4)
C35 H35 0.9500
C36 H36 0.9500
C37 C38 1.392(4)
C37 C42 1.411(3)
C37 P1 1.821(2)
C38 C39 1.393(4)
C38 H38 0.9500
C39 C40 1.381(4)
C39 H39 0.9500
C40 C41 1.379(4)
C40 H40 0.9500
C41 C42 1.398(3)
C41 H41 0.9500
C42 P2 1.852(2)
C43 C44 1.398(3)
C43 C48 1.405(3)
C43 P2 1.853(2)
C44 C45 1.384(4)
C44 H44 0.9500
C45 C46 1.373(4)
C45 H45 0.9500
C46 C47 1.388(4)
C46 H46 0.9500
C47 C48 1.396(3)
C47 H47 0.9500
C48 P3 1.825(2)
C49 C54 1.397(3)
C49 C50 1.410(4)
C49 P2 1.848(3)
C50 C51 1.394(4)
C50 P4 1.831(3)
C51 C52 1.385(4)
C51 H51 0.9500
C52 C53 1.379(4)
C52 H52 0.9500
C53 C54 1.383(4)
C53 H53 0.9500
C54 H54 0.9500
C55 C56 1.388(3)
C55 C60 1.394(3)
C55 P3 1.820(3)
C56 C57 1.386(4)
C56 H56 0.9500
C57 C58 1.387(4)
C57 H57 0.9500
C58 C59 1.381(4)
C58 H58 0.9500
C59 C60 1.382(4)
C59 H59 0.9500
C60 H60 0.9500
C61 C62 1.392(4)
C61 C66 1.395(4)
C61 P3 1.821(3)
C62 C63 1.383(4)
C62 H62 0.9500
C63 C64 1.372(5)
C63 H63 0.9500
C64 C65 1.381(5)
C64 H64 0.9500
C65 C66 1.391(4)
C65 H65 0.9500
C66 H66 0.9500
C67 C72 1.390(4)
C67 C68 1.392(4)
C67 P4 1.828(3)
C68 C69 1.391(4)
C68 H68 0.9500
C69 C70 1.376(4)
C69 H69 0.9500
C70 C71 1.389(4)
C70 H70 0.9500
C71 C72 1.387(4)
C71 H71 0.9500
C72 H72 0.9500
C73 C74 1.384(4)
C73 C78 1.396(4)
C73 P4 1.820(3)
C74 C75 1.393(4)
C74 H74 0.9500
C75 C76 1.376(5)
C75 H75 0.9500
C76 C77 1.381(5)
C76 H76 0.9500
C77 C78 1.380(4)
C77 H77 0.9500
C78 H78 0.9500
C79 Cl2 1.748(4)
C79 Cl1 1.758(3)
C79 H79A 0.9900
C79 H79B 0.9900
C80 Cl4 1.706(6)
C80 Cl3 1.744(5)
C80 H80A 0.9900
C80 H80B 0.9900
P1 Cu1 2.2245(7)
P2 Cu1 2.7227(7)
P3 Cu2 2.2132(7)
P4 Cu3 2.2234(7)
Cu1 Cu2 2.5037(4)
Cu1 Cu3 2.5258(5)
Cu2 Cu3 2.5303(5)

loop_
_geom_torsion_atom_site_label_1
_geom_torsion_atom_site_label_2
_geom_torsion_atom_site_label_3
_geom_torsion_atom_site_label_4
_geom_torsion
C8 C3 C4 C5 -1.1(5)
C2 C3 C4 C5 176.1(3)
C3 C4 C5 C6 1.8(6)
C4 C5 C6 C7 -1.6(6)
C5 C6 C7 C8 0.8(6)
C6 C7 C8 C3 -0.2(5)
C4 C3 C8 C7 0.4(5)
C2 C3 C8 C7 -176.8(3)
C16 C11 C12 C13 2.3(5)
C10 C11 C12 C13 -177.0(3)
C11 C12 C13 C14 -0.7(5)
C12 C13 C14 C15 -1.4(5)
C13 C14 C15 C16 1.9(5)
C14 C15 C16 C11 -0.3(5)
C12 C11 C16 C15 -1.8(5)
C10 C11 C16 C15 177.4(3)
C24 C19 C20 C21 -1.6(4)
C18 C19 C20 C21 176.3(3)
C19 C20 C21 C22 0.7(5)
C20 C21 C22 C23 0.6(6)
C21 C22 C23 C24 -1.1(5)
C22 C23 C24 C19 0.2(5)
C20 C19 C24 C23 1.1(4)
C18 C19 C24 C23 -176.8(3)
C30 C25 C26 C27 0.7(5)
P1 C25 C26 C27 -175.5(3)
C25 C26 C27 C28 -0.6(5)
C26 C27 C28 C29 0.3(6)
C27 C28 C29 C30 -0.1(6)
C28 C29 C30 C25 0.2(6)
C26 C25 C30 C29 -0.5(5)
P1 C25 C30 C29 175.5(3)
C36 C31 C32 C33 -0.8(4)
P1 C31 C32 C33 -173.4(2)
C31 C32 C33 C34 0.5(4)
C32 C33 C34 C35 0.0(5)
C33 C34 C35 C36 -0.2(5)
C34 C35 C36 C31 -0.2(4)
C32 C31 C36 C35 0.7(4)
P1 C31 C36 C35 173.4(2)
C42 C37 C38 C39 -0.7(4)
P1 C37 C38 C39 175.8(2)
C37 C38 C39 C40 0.2(4)
C38 C39 C40 C41 0.4(4)
C39 C40 C41 C42 -0.5(4)
C40 C41 C42 C37 0.0(4)
C40 C41 C42 P2 -177.9(2)
C38 C37 C42 C41 0.6(4)
P1 C37 C42 C41 -175.98(19)
C38 C37 C42 P2 178.50(19)
P1 C37 C42 P2 2.0(3)
C48 C43 C44 C45 0.4(4)
P2 C43 C44 C45 -177.2(2)
C43 C44 C45 C46 0.0(4)
C44 C45 C46 C47 -0.8(4)
C45 C46 C47 C48 1.2(4)
C46 C47 C48 C43 -0.9(4)
C46 C47 C48 P3 173.4(2)
C44 C43 C48 C47 0.1(4)
P2 C43 C48 C47 177.64(19)
C44 C43 C48 P3 -174.28(19)
P2 C43 C48 P3 3.3(3)
C54 C49 C50 C51 -2.1(4)
P2 C49 C50 C51 176.38(19)
C54 C49 C50 P4 177.31(19)
P2 C49 C50 P4 -4.2(3)
C49 C50 C51 C52 1.9(4)
P4 C50 C51 C52 -177.5(2)
C50 C51 C52 C53 -0.1(4)
C51 C52 C53 C54 -1.6(4)
C52 C53 C54 C49 1.3(4)
C50 C49 C54 C53 0.5(4)
P2 C49 C54 C53 -178.0(2)
C60 C55 C56 C57 0.9(4)
P3 C55 C56 C57 179.2(2)
C55 C56 C57 C58 -0.2(4)
C56 C57 C58 C59 -0.4(4)
C57 C58 C59 C60 0.3(4)
C58 C59 C60 C55 0.5(4)
C56 C55 C60 C59 -1.1(4)
P3 C55 C60 C59 -179.3(2)
C66 C61 C62 C63 -0.9(4)
P3 C61 C62 C63 -178.3(2)
C61 C62 C63 C64 -0.1(5)
C62 C63 C64 C65 0.2(5)
C63 C64 C65 C66 0.6(5)
C64 C65 C66 C61 -1.6(4)
C62 C61 C66 C65 1.8(4)
P3 C61 C66 C65 179.2(2)
C72 C67 C68 C69 -0.8(4)
P4 C67 C68 C69 -174.7(2)
C67 C68 C69 C70 0.2(5)
C68 C69 C70 C71 0.2(5)
C69 C70 C71 C72 0.2(4)
C70 C71 C72 C67 -0.9(4)
C68 C67 C72 C71 1.2(4)
P4 C67 C72 C71 175.3(2)
C78 C73 C74 C75 -0.1(5)
P4 C73 C74 C75 178.6(3)
C73 C74 C75 C76 -0.2(5)
C74 C75 C76 C77 0.5(6)
C75 C76 C77 C78 -0.5(5)
C76 C77 C78 C73 0.3(5)
C74 C73 C78 C77 0.0(4)
P4 C73 C78 C77 -178.6(2)
C36 C31 P1 C37 53.9(2)
C32 C31 P1 C37 -133.5(2)
C36 C31 P1 C25 161.7(2)
C32 C31 P1 C25 -25.7(2)
C36 C31 P1 Cu1 -65.2(2)
C32 C31 P1 Cu1 107.4(2)
C38 C37 P1 C31 28.8(2)
C42 C37 P1 C31 -154.7(2)
C38 C37 P1 C25 -77.3(2)
C42 C37 P1 C25 99.2(2)
C38 C37 P1 Cu1 152.83(19)
C42 C37 P1 Cu1 -30.7(2)
C26 C25 P1 C31 110.8(2)
C30 C25 P1 C31 -65.2(3)
C26 C25 P1 C37 -140.5(2)
C30 C25 P1 C37 43.5(3)
C26 C25 P1 Cu1 -18.9(3)
C30 C25 P1 Cu1 165.1(2)
C54 C49 P2 C42 -2.1(2)
C50 C49 P2 C42 179.40(19)
C54 C49 P2 C43 100.8(2)
C50 C49 P2 C43 -77.7(2)
C54 C49 P2 Cu1 -101.1(2)
C50 C49 P2 Cu1 80.4(2)
C41 C42 P2 C49 91.6(2)
C37 C42 P2 C49 -86.3(2)
C41 C42 P2 C43 -10.9(2)
C37 C42 P2 C43 171.2(2)
C41 C42 P2 Cu1 -161.07(19)
C37 C42 P2 Cu1 21.0(2)
C44 C43 P2 C49 -13.6(2)
C48 C43 P2 C49 168.9(2)
C44 C43 P2 C42 89.5(2)
C48 C43 P2 C42 -88.0(2)
C44 C43 P2 Cu1 -153.37(16)
C48 C43 P2 Cu1 29.1(3)
C56 C55 P3 C61 116.8(2)
C60 C55 P3 C61 -65.0(2)
C56 C55 P3 C48 -135.8(2)
C60 C55 P3 C48 42.4(2)
C56 C55 P3 Cu2 -16.2(2)
C60 C55 P3 Cu2 161.96(19)
C62 C61 P3 C55 -16.0(2)
C66 C61 P3 C55 166.6(2)
C62 C61 P3 C48 -121.0(2)
C66 C61 P3 C48 61.6(2)
C62 C61 P3 Cu2 116.6(2)
C66 C61 P3 Cu2 -60.7(2)
C47 C48 P3 C55 -86.3(2)
C43 C48 P3 C55 88.1(2)
C47 C48 P3 C61 20.8(2)
C43 C48 P3 C61 -164.9(2)
C47 C48 P3 Cu2 148.65(19)
C43 C48 P3 Cu2 -37.0(2)
C74 C73 P4 C67 116.6(2)
C78 C73 P4 C67 -64.8(3)
C74 C73 P4 C50 -135.3(2)
C78 C73 P4 C50 43.4(3)
C74 C73 P4 Cu3 -13.8(3)
C78 C73 P4 Cu3 164.8(2)
C72 C67 P4 C73 167.4(2)
C68 C67 P4 C73 -18.7(3)
C72 C67 P4 C50 57.8(2)
C68 C67 P4 C50 -128.3(2)
C72 C67 P4 Cu3 -60.9(2)
C68 C67 P4 Cu3 113.0(2)
C51 C50 P4 C73 -85.4(2)
C49 C50 P4 C73 95.3(2)
C51 C50 P4 C67 23.7(2)
C49 C50 P4 C67 -155.7(2)
C51 C50 P4 Cu3 147.22(19)
C49 C50 P4 Cu3 -32.2(2)
